data_1556631
loop_
_publ_author_name
'Miao, Hong-Jie'
'Wang, Le-Le'
'Han, Hua-Bin'
'Zhao, Yong-De'
'Wang, Qi-Lin'
'Bu, Zhan-Wei'

_publ_section_title
;
 Regio- and diastereoselective dearomatizations of N-alkyl activated
 azaarenes: the maximization of the reactive sites
;
_journal_issue 5
_journal_name_full 'Chemical Science'
_journal_page_first 1418
_journal_page_last 1424
_journal_paper_doi 10.1039/C9SC04880D
_journal_volume 11
_journal_year 2020
_chemical_formula_moiety 'C29 H27 Cl N2 O'
_chemical_formula_sum 'C29 H27 Cl N2 O'
_chemical_formula_weight 454.97
_space_group_crystal_system monoclinic
_space_group_IT_number 14
_space_group_name_Hall '-P 2ybc'
_space_group_name_H-M_alt 'P 1 21/c 1'
_atom_sites_solution_hydrogens geom
_atom_sites_solution_primary dual
_audit_creation_date 2018-09-19
_audit_creation_method
;
Olex2 1.2
(compiled 2018.05.29 svn.r3508 for OlexSys, GUI svn.r5506)
;
_audit_update_record
;
2019-08-17 deposited with the CCDC.	2019-12-17 downloaded from the CCDC.
;
_cell_angle_alpha 90
_cell_angle_beta 105.0100(10)
_cell_angle_gamma 90
_cell_formula_units_Z 4
_cell_length_a 10.8554(2)
_cell_length_b 18.2505(2)
_cell_length_c 12.2873(2)
_cell_measurement_reflns_used 6504
_cell_measurement_temperature 293(2)
_cell_measurement_theta_max 70.8490
_cell_measurement_theta_min 4.4320
_cell_volume 2351.26(6)
_computing_cell_refinement
;
CrysAlisPro, Agilent Technologies,
Version 1.171.37.35 (release 13-08-2014 CrysAlis171 .NET)
(compiled Aug 13 2014,18:06:01)
;
_computing_data_collection
;
CrysAlisPro, Agilent Technologies,
Version 1.171.37.35 (release 13-08-2014 CrysAlis171 .NET)
(compiled Aug 13 2014,18:06:01)
;
_computing_data_reduction
;
CrysAlisPro, Agilent Technologies,
Version 1.171.37.35 (release 13-08-2014 CrysAlis171 .NET)
(compiled Aug 13 2014,18:06:01)
;
_computing_molecular_graphics 'Olex2 (Dolomanov et al., 2009)'
_computing_publication_material 'Olex2 (Dolomanov et al., 2009)'
_computing_structure_refinement 'ShelXL (Sheldrick, 2015)'
_computing_structure_solution 'ShelXT (Sheldrick, 2015)'
_diffrn_ambient_temperature 293(2)
_diffrn_detector 'CCD plate'
_diffrn_detector_area_resol_mean 16.2312
_diffrn_detector_type Eos
_diffrn_measured_fraction_theta_full 1.000
_diffrn_measured_fraction_theta_max 1.000
_diffrn_measurement_details
;
#__ type_ start__ end____ width___ exp.time_
  1 omega  -68.00  -42.00   0.5000    1.0000
omega____ theta____ kappa____ phi______ frames
    -      -33.5000  178.0000 -120.0000 52

#__ type_ start__ end____ width___ exp.time_
  2 omega -108.00  -75.00   0.5000    1.0000
omega____ theta____ kappa____ phi______ frames
    -      -33.5000  178.0000 -120.0000 66

#__ type_ start__ end____ width___ exp.time_
  3 omega  -77.00  -51.00   0.5000    1.0000
omega____ theta____ kappa____ phi______ frames
    -      -33.5000  178.0000   60.0000 52

#__ type_ start__ end____ width___ exp.time_
  4 omega -100.00  -66.00   0.5000    1.0000
omega____ theta____ kappa____ phi______ frames
    -      -33.5000  -77.0000  -60.0000 68

#__ type_ start__ end____ width___ exp.time_
  5 omega   50.00   77.00   0.5000    1.0000
omega____ theta____ kappa____ phi______ frames
    -       36.4734  -99.0000   30.0000 54

#__ type_ start__ end____ width___ exp.time_
  6 omega   58.00   83.00   0.5000    1.0000
omega____ theta____ kappa____ phi______ frames
    -       36.4734  178.0000 -180.0000 50

#__ type_ start__ end____ width___ exp.time_
  7 omega  -33.00   57.00   0.5000    1.0000
omega____ theta____ kappa____ phi______ frames
    -       36.4734  -37.0000 -150.0000 180

#__ type_ start__ end____ width___ exp.time_
  8 omega  -33.00    3.00   0.5000    1.0000
omega____ theta____ kappa____ phi______ frames
    -       36.4734  -77.0000  150.0000 72

#__ type_ start__ end____ width___ exp.time_
  9 omega   19.00   55.00   0.5000    1.0000
omega____ theta____ kappa____ phi______ frames
    -       36.4734   77.0000 -120.0000 72

#__ type_ start__ end____ width___ exp.time_
 10 omega  -33.00   55.00   0.5000    1.0000
omega____ theta____ kappa____ phi______ frames
    -       36.4734  -77.0000 -180.0000 176

#__ type_ start__ end____ width___ exp.time_
 11 omega    8.00   37.00   0.5000    1.0000
omega____ theta____ kappa____ phi______ frames
    -       36.4734   77.0000 -150.0000 58

#__ type_ start__ end____ width___ exp.time_
 12 omega   -3.00   25.00   0.5000    1.0000
omega____ theta____ kappa____ phi______ frames
    -       36.4734  -99.0000   30.0000 56

#__ type_ start__ end____ width___ exp.time_
 13 omega  -31.00   26.00   0.5000    1.0000
omega____ theta____ kappa____ phi______ frames
    -       36.4734  -77.0000   60.0000 114

#__ type_ start__ end____ width___ exp.time_
 14 omega   58.00  108.00   0.5000    1.0000
omega____ theta____ kappa____ phi______ frames
    -       36.4734  178.0000 -150.0000 100

#__ type_ start__ end____ width___ exp.time_
 15 omega   76.00  102.00   0.5000    1.0000
omega____ theta____ kappa____ phi______ frames
    -       36.4734   57.0000  -90.0000 52

#__ type_ start__ end____ width___ exp.time_
 16 omega   59.00  101.00   0.5000    1.0000
omega____ theta____ kappa____ phi______ frames
    -       36.4734   77.0000 -150.0000 84

#__ type_ start__ end____ width___ exp.time_
 17 omega   40.00   65.00   0.5000    1.0000
omega____ theta____ kappa____ phi______ frames
    -       36.4734  -77.0000   60.0000 50

#__ type_ start__ end____ width___ exp.time_
 18 omega   23.00   68.00   0.5000    1.0000
omega____ theta____ kappa____ phi______ frames
    -       36.4734   57.0000   30.0000 90

#__ type_ start__ end____ width___ exp.time_
 19 omega   -1.00   52.00   0.5000    1.0000
omega____ theta____ kappa____ phi______ frames
    -       36.4734  -57.0000 -180.0000 106

#__ type_ start__ end____ width___ exp.time_
 20 omega   38.00   85.00   0.5000    7.5000
omega____ theta____ kappa____ phi______ frames
    -      108.0000  -30.0000   90.0000 94

#__ type_ start__ end____ width___ exp.time_
 21 omega   40.00   67.00   0.5000    7.5000
omega____ theta____ kappa____ phi______ frames
    -      108.0000  -30.0000 -180.0000 54

#__ type_ start__ end____ width___ exp.time_
 22 omega   65.00   99.00   0.5000    7.5000
omega____ theta____ kappa____ phi______ frames
    -      108.0000  -45.0000  120.0000 68

#__ type_ start__ end____ width___ exp.time_
 23 omega   70.00  109.00   0.5000    7.5000
omega____ theta____ kappa____ phi______ frames
    -      108.0000  -94.0000  150.0000 78

#__ type_ start__ end____ width___ exp.time_
 24 omega  107.00  144.00   0.5000    7.5000
omega____ theta____ kappa____ phi______ frames
    -      108.0000  178.0000  120.0000 74

#__ type_ start__ end____ width___ exp.time_
 25 omega   61.00   97.00   0.5000    7.5000
omega____ theta____ kappa____ phi______ frames
    -      108.0000  178.0000  120.0000 72

#__ type_ start__ end____ width___ exp.time_
 26 omega   45.00  153.00   0.5000    7.5000
omega____ theta____ kappa____ phi______ frames
    -      108.0000  -15.0000    0.0000 216

#__ type_ start__ end____ width___ exp.time_
 27 omega   55.00  111.00   0.5000    7.5000
omega____ theta____ kappa____ phi______ frames
    -      108.0000 -111.0000   90.0000 112

#__ type_ start__ end____ width___ exp.time_
 28 omega   49.00   95.00   0.5000    7.5000
omega____ theta____ kappa____ phi______ frames
    -      108.0000  -45.0000 -150.0000 92

#__ type_ start__ end____ width___ exp.time_
 29 omega   49.00  115.00   0.5000    7.5000
omega____ theta____ kappa____ phi______ frames
    -      108.0000 -111.0000  -90.0000 132

#__ type_ start__ end____ width___ exp.time_
 30 omega   44.00  131.00   0.5000    7.5000
omega____ theta____ kappa____ phi______ frames
    -      108.0000  -77.0000  -30.0000 174

#__ type_ start__ end____ width___ exp.time_
 31 omega   41.00  124.00   0.5000    7.5000
omega____ theta____ kappa____ phi______ frames
    -      108.0000  -61.0000   60.0000 166

#__ type_ start__ end____ width___ exp.time_
 32 omega   96.00  137.00   0.5000    7.5000
omega____ theta____ kappa____ phi______ frames
    -      108.0000   45.0000    0.0000 82

#__ type_ start__ end____ width___ exp.time_
 33 omega   43.00   91.00   0.5000    7.5000
omega____ theta____ kappa____ phi______ frames
    -      108.0000  -30.0000 -120.0000 96

#__ type_ start__ end____ width___ exp.time_
 34 omega   37.00   87.00   0.5000    7.5000
omega____ theta____ kappa____ phi______ frames
    -      108.0000  -30.0000  -30.0000 100

#__ type_ start__ end____ width___ exp.time_
 35 omega   43.00  151.00   0.5000    7.5000
omega____ theta____ kappa____ phi______ frames
    -      108.0000  -15.0000  120.0000 216

#__ type_ start__ end____ width___ exp.time_
 36 omega   79.00  137.00   0.5000    7.5000
omega____ theta____ kappa____ phi______ frames
    -      108.0000  -77.0000 -120.0000 116
;
_diffrn_measurement_device 'four-circle diffractometer'
_diffrn_measurement_device_type 'Xcalibur, Eos, Gemini'
_diffrn_measurement_method '\w scans'
_diffrn_orient_matrix_UB_11 0.0226261000
_diffrn_orient_matrix_UB_12 -0.0808169000
_diffrn_orient_matrix_UB_13 -0.0252511000
_diffrn_orient_matrix_UB_21 0.0588653000
_diffrn_orient_matrix_UB_22 -0.0138223000
_diffrn_orient_matrix_UB_23 0.1264910000
_diffrn_orient_matrix_UB_31 -0.1327522000
_diffrn_orient_matrix_UB_32 -0.0199418000
_diffrn_orient_matrix_UB_33 0.0146024000
_diffrn_radiation_monochromator graphite
_diffrn_radiation_probe x-ray
_diffrn_radiation_type CuK\a
_diffrn_radiation_wavelength 1.54184
_diffrn_reflns_av_R_equivalents 0.0306
_diffrn_reflns_av_unetI/netI 0.0227
_diffrn_reflns_Laue_measured_fraction_full 1.000
_diffrn_reflns_Laue_measured_fraction_max 1.000
_diffrn_reflns_limit_h_max 8
_diffrn_reflns_limit_h_min -12
_diffrn_reflns_limit_k_max 21
_diffrn_reflns_limit_k_min -21
_diffrn_reflns_limit_l_max 14
_diffrn_reflns_limit_l_min -14
_diffrn_reflns_number 17116
_diffrn_reflns_point_group_measured_fraction_full 1.000
_diffrn_reflns_point_group_measured_fraction_max 1.000
_diffrn_reflns_theta_full 67.066
_diffrn_reflns_theta_max 67.066
_diffrn_reflns_theta_min 4.217
_diffrn_source 'Enhance (Cu) X-ray Source'
_exptl_absorpt_coefficient_mu 1.619
_exptl_absorpt_correction_T_max 1.00000
_exptl_absorpt_correction_T_min 0.92914
_exptl_absorpt_correction_type multi-scan
_exptl_absorpt_process_details
;
CrysAlisPro, Agilent Technologies,
Version 1.171.37.35 (release 13-08-2014 CrysAlis171 .NET)
(compiled Aug 13 2014,18:06:01)
Empirical absorption correction using spherical harmonics,
 implemented in SCALE3 ABSPACK scaling algorithm.
;
_exptl_crystal_colour colourless
_exptl_crystal_colour_primary colourless
_exptl_crystal_density_diffrn 1.285
_exptl_crystal_description prism
_exptl_crystal_F_000 960
_exptl_crystal_size_max 0.15
_exptl_crystal_size_mid 0.12
_exptl_crystal_size_min 0.1
_refine_diff_density_max 0.296
_refine_diff_density_min -0.356
_refine_diff_density_rms 0.048
_refine_ls_extinction_method none
_refine_ls_goodness_of_fit_ref 1.044
_refine_ls_hydrogen_treatment constr
_refine_ls_matrix_type full
_refine_ls_number_parameters 299
_refine_ls_number_reflns 4192
_refine_ls_number_restraints 0
_refine_ls_restrained_S_all 1.044
_refine_ls_R_factor_all 0.0555
_refine_ls_R_factor_gt 0.0474
_refine_ls_shift/su_max 0.000
_refine_ls_shift/su_mean 0.000
_refine_ls_structure_factor_coef Fsqd
_refine_ls_weighting_details 'w=1/[\s^2^(Fo^2^)+(0.0779P)^2^+0.3819P] where P=(Fo^2^+2Fc^2^)/3'
_refine_ls_weighting_scheme calc
_refine_ls_wR_factor_gt 0.1290
_refine_ls_wR_factor_ref 0.1396
_reflns_Friedel_coverage 0.000
_reflns_number_gt 3540
_reflns_number_total 4192
_reflns_threshold_expression 'I > 2\s(I)'
_cod_data_source_file c9sc04880d2.cif
_cod_data_source_block 201809377
_cod_depositor_comments
;Adding full bibliography for 1556630--1556636.cif.

 Adding full bibliography for 1556630--1556636.cif.
;
_cod_database_code 1556631
_shelx_shelxl_version_number 2014/7
_chemical_oxdiff_formula C15H15O3N2
_shelx_space_group_comment
;
The symmetry employed for this shelxl refinement is uniquely defined
by the following loop, which should always be used as a source of
symmetry information in preference to the above space-group names.
They are only intended as comments.
;
_shelx_estimated_absorpt_t_max 0.855
_shelx_estimated_absorpt_t_min 0.793
_reflns_odcompleteness_completeness 99.98
_reflns_odcompleteness_iscentric 1
_reflns_odcompleteness_theta 66.97
_olex2_refinement_description
;
1. Fixed Uiso
 At 1.2 times of:
  All C(H) groups, All C(H,H) groups
 At 1.5 times of:
  All C(H,H,H) groups
2.a Ternary CH refined with riding coordinates:
 C20(H20), C22(H22)
2.b Secondary CH2 refined with riding coordinates:
 C2(H2A,H2B), C3(H3A,H3B), C4(H4A,H4B), C21(H21A,H21B), C23(H23A,H23B)
2.c Aromatic/amide H refined with riding coordinates:
 C8(H8), C9(H9), C11(H11), C12(H12), C14(H14), C16(H16), C17(H17), C25(H25),
 C26(H26), C27(H27), C28(H28), C29(H29)
2.d Idealised Me refined as rotating group:
 C13(H13A,H13B,H13C)
;
_olex2_submission_special_instructions 'No special instructions were received'

loop_
_space_group_symop_operation_xyz
'x, y, z'
'-x, y+1/2, -z+1/2'
'-x, -y, -z'
'x, -y-1/2, z-1/2'

loop_
_atom_site_label
_atom_site_type_symbol
_atom_site_fract_x
_atom_site_fract_y
_atom_site_fract_z
_atom_site_U_iso_or_equiv
_atom_site_adp_type
_atom_site_occupancy
_atom_site_site_symmetry_order
_atom_site_calc_flag
_atom_site_refinement_flags_posn
C1 C 0.42105(17) 0.36319(9) 0.65974(15) 0.0495(4) Uani 1 1 d .
C2 C 0.29308(18) 0.40142(11) 0.63079(17) 0.0597(5) Uani 1 1 d .
H2A H 0.2450 0.3858 0.6831 0.072 Uiso 1 1 calc R
H2B H 0.3064 0.4539 0.6397 0.072 Uiso 1 1 calc R
C3 C 0.21633(17) 0.38546(12) 0.51183(18) 0.0635(5) Uani 1 1 d .
H3A H 0.1388 0.4144 0.4947 0.076 Uiso 1 1 calc R
H3B H 0.1925 0.3341 0.5052 0.076 Uiso 1 1 calc R
C4 C 0.29354(16) 0.40352(11) 0.42864(16) 0.0577(4) Uani 1 1 d .
H4A H 0.2464 0.3889 0.3535 0.069 Uiso 1 1 calc R
H4B H 0.3075 0.4560 0.4281 0.069 Uiso 1 1 calc R
C5 C 0.42025(15) 0.36459(9) 0.45978(14) 0.0451(4) Uani 1 1 d .
C6 C 0.47689(15) 0.34495(8) 0.56893(14) 0.0451(4) Uani 1 1 d .
C7 C 0.43059(14) 0.37969(9) 0.26479(14) 0.0462(4) Uani 1 1 d .
C8 C 0.43820(17) 0.45425(10) 0.24890(16) 0.0554(4) Uani 1 1 d .
H8 H 0.4708 0.4847 0.3103 0.066 Uiso 1 1 calc R
C9 C 0.3975(2) 0.48372(12) 0.14196(18) 0.0645(5) Uani 1 1 d .
H9 H 0.4024 0.5341 0.1324 0.077 Uiso 1 1 calc R
C10 C 0.34956(18) 0.43986(13) 0.04899(17) 0.0651(5) Uani 1 1 d .
C11 C 0.34273(19) 0.36506(13) 0.06613(17) 0.0665(5) Uani 1 1 d .
H11 H 0.3110 0.3345 0.0047 0.080 Uiso 1 1 calc R
C12 C 0.38214(17) 0.33494(11) 0.17281(16) 0.0565(4) Uani 1 1 d .
H12 H 0.3761 0.2847 0.1827 0.068 Uiso 1 1 calc R
C13 C 0.3059(3) 0.4724(2) -0.0678(2) 0.0989(9) Uani 1 1 d .
H13A H 0.3191 0.5245 -0.0637 0.148 Uiso 1 1 calc GR
H13B H 0.2170 0.4622 -0.0986 0.148 Uiso 1 1 calc GR
H13C H 0.3541 0.4513 -0.1153 0.148 Uiso 1 1 calc GR
C14 C 0.77009(17) 0.38566(11) 0.71735(15) 0.0554(4) Uani 1 1 d .
H14 H 0.7364 0.3739 0.7774 0.066 Uiso 1 1 calc R
C15 C 0.87433(18) 0.43174(12) 0.73463(18) 0.0636(5) Uani 1 1 d .
C16 C 0.92816(18) 0.44753(11) 0.6480(2) 0.0652(5) Uani 1 1 d .
H16 H 1.0005 0.4769 0.6607 0.078 Uiso 1 1 calc R
C17 C 0.87458(17) 0.41959(11) 0.54219(18) 0.0588(4) Uani 1 1 d .
H17 H 0.9118 0.4302 0.4838 0.071 Uiso 1 1 calc R
C18 C 0.76530(15) 0.37553(9) 0.52058(14) 0.0472(4) Uani 1 1 d .
C19 C 0.71521(15) 0.35683(9) 0.61195(14) 0.0464(4) Uani 1 1 d .
C20 C 0.60264(16) 0.30481(9) 0.59503(14) 0.0474(4) Uani 1 1 d .
H20 H 0.6114 0.2752 0.6631 0.057 Uiso 1 1 calc R
C21 C 0.60263(17) 0.25474(9) 0.49588(15) 0.0521(4) Uani 1 1 d .
H21A H 0.6803 0.2259 0.5113 0.063 Uiso 1 1 calc R
H21B H 0.5303 0.2216 0.4817 0.063 Uiso 1 1 calc R
C22 C 0.59410(15) 0.30409(9) 0.39571(14) 0.0479(4) Uani 1 1 d .
H22 H 0.5892 0.2732 0.3295 0.057 Uiso 1 1 calc R
C23 C 0.75242(18) 0.36991(11) 0.31662(16) 0.0578(4) Uani 1 1 d .
H23A H 0.7730 0.4217 0.3225 0.069 Uiso 1 1 calc R
H23B H 0.6831 0.3632 0.2494 0.069 Uiso 1 1 calc R
C24 C 0.86749(16) 0.32859(11) 0.30102(16) 0.0556(4) Uani 1 1 d .
C25 C 0.9206(3) 0.34975(17) 0.2156(2) 0.0854(7) Uani 1 1 d .
H25 H 0.8871 0.3897 0.1706 0.103 Uiso 1 1 calc R
C26 C 1.0229(3) 0.3121(3) 0.1962(3) 0.1198(12) Uani 1 1 d .
H26 H 1.0580 0.3269 0.1383 0.144 Uiso 1 1 calc R
C27 C 1.0730(3) 0.2535(2) 0.2611(4) 0.1167(13) Uani 1 1 d .
H27 H 1.1415 0.2280 0.2470 0.140 Uiso 1 1 calc R
C28 C 1.0226(2) 0.23220(15) 0.3469(3) 0.0959(9) Uani 1 1 d .
H28 H 1.0572 0.1924 0.3919 0.115 Uiso 1 1 calc R
C29 C 0.91991(19) 0.26976(12) 0.3672(2) 0.0712(6) Uani 1 1 d .
H29 H 0.8861 0.2552 0.4260 0.085 Uiso 1 1 calc R
Cl1 Cl 0.93898(6) 0.46743(5) 0.86881(6) 0.0994(3) Uani 1 1 d .
N1 N 0.47546(13) 0.34828(8) 0.37505(12) 0.0485(3) Uani 1 1 d .
N2 N 0.70744(14) 0.34915(9) 0.41348(13) 0.0538(4) Uani 1 1 d .
O1 O 0.47421(15) 0.34895(8) 0.75889(11) 0.0654(4) Uani 1 1 d .

loop_
_atom_site_aniso_label
_atom_site_aniso_U_11
_atom_site_aniso_U_22
_atom_site_aniso_U_33
_atom_site_aniso_U_23
_atom_site_aniso_U_13
_atom_site_aniso_U_12
C1 0.0559(10) 0.0430(8) 0.0531(10) -0.0049(7) 0.0202(8) -0.0080(7)
C2 0.0558(10) 0.0621(10) 0.0679(11) -0.0086(9) 0.0281(9) -0.0015(8)
C3 0.0420(9) 0.0774(12) 0.0744(12) -0.0082(10) 0.0207(9) -0.0012(8)
C4 0.0396(8) 0.0738(12) 0.0591(10) -0.0029(9) 0.0118(7) 0.0075(8)
C5 0.0383(8) 0.0467(8) 0.0512(9) -0.0052(6) 0.0132(7) -0.0026(6)
C6 0.0435(8) 0.0435(8) 0.0500(9) -0.0017(6) 0.0150(7) -0.0043(6)
C7 0.0366(8) 0.0562(9) 0.0455(8) -0.0031(7) 0.0102(6) 0.0038(6)
C8 0.0527(10) 0.0582(10) 0.0560(10) -0.0076(8) 0.0152(8) -0.0042(7)
C9 0.0617(11) 0.0668(11) 0.0688(12) 0.0103(9) 0.0235(9) 0.0062(9)
C10 0.0471(10) 0.0964(15) 0.0541(11) 0.0095(10) 0.0172(8) 0.0165(9)
C11 0.0533(10) 0.0917(14) 0.0493(10) -0.0162(10) 0.0039(8) 0.0100(9)
C12 0.0497(9) 0.0599(10) 0.0564(10) -0.0109(8) 0.0077(8) 0.0052(7)
C13 0.0817(17) 0.153(3) 0.0623(14) 0.0276(16) 0.0186(12) 0.0237(17)
C14 0.0462(9) 0.0666(10) 0.0501(9) -0.0003(8) 0.0068(7) 0.0065(8)
C15 0.0468(10) 0.0726(12) 0.0632(11) -0.0138(9) -0.0005(8) 0.0042(8)
C16 0.0410(9) 0.0668(11) 0.0846(14) -0.0075(10) 0.0106(9) -0.0044(8)
C17 0.0430(9) 0.0649(10) 0.0702(12) 0.0028(9) 0.0178(8) 0.0007(8)
C18 0.0365(8) 0.0525(8) 0.0519(9) 0.0041(7) 0.0102(7) 0.0071(6)
C19 0.0387(8) 0.0501(8) 0.0481(9) 0.0044(7) 0.0073(7) 0.0080(6)
C20 0.0486(9) 0.0461(8) 0.0479(9) 0.0067(7) 0.0130(7) 0.0017(7)
C21 0.0506(9) 0.0449(8) 0.0611(10) -0.0006(7) 0.0147(8) 0.0044(7)
C22 0.0426(8) 0.0522(9) 0.0490(9) -0.0062(7) 0.0123(7) 0.0057(7)
C23 0.0503(9) 0.0748(11) 0.0506(9) 0.0082(8) 0.0170(8) 0.0080(8)
C24 0.0442(9) 0.0651(10) 0.0589(10) -0.0137(8) 0.0155(8) -0.0057(7)
C25 0.0796(15) 0.1117(19) 0.0765(15) -0.0049(13) 0.0407(13) 0.0023(13)
C26 0.096(2) 0.168(4) 0.119(3) -0.034(3) 0.070(2) 0.004(2)
C27 0.0732(17) 0.125(3) 0.162(3) -0.068(3) 0.049(2) 0.0085(17)
C28 0.0618(13) 0.0714(14) 0.149(3) -0.0291(16) 0.0180(16) 0.0070(11)
C29 0.0534(11) 0.0663(12) 0.0935(16) -0.0078(11) 0.0181(10) 0.0015(9)
Cl1 0.0706(4) 0.1349(6) 0.0807(4) -0.0434(4) -0.0018(3) -0.0132(3)
N1 0.0412(7) 0.0577(8) 0.0460(7) -0.0036(6) 0.0102(6) 0.0054(6)
N2 0.0423(7) 0.0723(9) 0.0479(8) 0.0022(7) 0.0137(6) 0.0002(6)
O1 0.0826(9) 0.0667(8) 0.0505(7) 0.0002(6) 0.0239(7) 0.0047(7)

loop_
_atom_type_symbol
_atom_type_description
_atom_type_scat_dispersion_real
_atom_type_scat_dispersion_imag
_atom_type_scat_source
C C 0.0181 0.0091 'International Tables Vol C Tables 4.2.6.8 and 6.1.1.4'
H H 0.0000 0.0000 'International Tables Vol C Tables 4.2.6.8 and 6.1.1.4'
Cl Cl 0.3639 0.7018 'International Tables Vol C Tables 4.2.6.8 and 6.1.1.4'
N N 0.0311 0.0180 'International Tables Vol C Tables 4.2.6.8 and 6.1.1.4'
O O 0.0492 0.0322 'International Tables Vol C Tables 4.2.6.8 and 6.1.1.4'

loop_
_geom_angle_atom_site_label_1
_geom_angle_atom_site_label_2
_geom_angle_atom_site_label_3
_geom_angle
C6 C1 C2 118.02(16)
O1 C1 C2 119.73(16)
O1 C1 C6 122.25(17)
C1 C2 H2A 109.1
C1 C2 H2B 109.1
H2A C2 H2B 107.9
C3 C2 C1 112.41(15)
C3 C2 H2A 109.1
C3 C2 H2B 109.1
C2 C3 H3A 109.6
C2 C3 H3B 109.6
C2 C3 C4 110.34(15)
H3A C3 H3B 108.1
C4 C3 H3A 109.6
C4 C3 H3B 109.6
C3 C4 H4A 109.5
C3 C4 H4B 109.5
H4A C4 H4B 108.1
C5 C4 C3 110.72(16)
C5 C4 H4A 109.5
C5 C4 H4B 109.5
C6 C5 C4 121.37(15)
N1 C5 C4 117.54(15)
N1 C5 C6 121.07(14)
C1 C6 C20 119.14(15)
C5 C6 C1 121.71(15)
C5 C6 C20 119.14(14)
C8 C7 C12 119.37(17)
C8 C7 N1 120.61(15)
C12 C7 N1 120.00(16)
C7 C8 H8 119.9
C7 C8 C9 120.13(18)
C9 C8 H8 119.9
C8 C9 H9 119.3
C10 C9 C8 121.33(19)
C10 C9 H9 119.3
C9 C10 C11 117.93(19)
C9 C10 C13 121.0(2)
C11 C10 C13 121.0(2)
C10 C11 H11 119.3
C12 C11 C10 121.32(19)
C12 C11 H11 119.3
C7 C12 H12 120.0
C11 C12 C7 119.91(18)
C11 C12 H12 120.0
C10 C13 H13A 109.5
C10 C13 H13B 109.5
C10 C13 H13C 109.5
H13A C13 H13B 109.5
H13A C13 H13C 109.5
H13B C13 H13C 109.5
C15 C14 H14 119.6
C15 C14 C19 120.87(18)
C19 C14 H14 119.6
C14 C15 Cl1 119.09(17)
C16 C15 C14 120.37(18)
C16 C15 Cl1 120.52(16)
C15 C16 H16 120.2
C15 C16 C17 119.63(18)
C17 C16 H16 120.2
C16 C17 H17 119.3
C16 C17 C18 121.42(18)
C18 C17 H17 119.3
C17 C18 C19 118.06(16)
N2 C18 C17 122.11(16)
N2 C18 C19 119.82(15)
C14 C19 C18 119.50(16)
C14 C19 C20 120.18(15)
C18 C19 C20 120.32(15)
C6 C20 C19 112.17(13)
C6 C20 H20 109.4
C6 C20 C21 107.98(14)
C19 C20 H20 109.4
C19 C20 C21 108.54(14)
C21 C20 H20 109.4
C20 C21 H21A 110.5
C20 C21 H21B 110.5
H21A C21 H21B 108.6
C22 C21 C20 106.35(13)
C22 C21 H21A 110.5
C22 C21 H21B 110.5
C21 C22 H22 108.2
N1 C22 C21 109.33(13)
N1 C22 H22 108.2
N2 C22 C21 110.22(14)
N2 C22 H22 108.2
N2 C22 N1 112.50(14)
H23A C23 H23B 107.4
C24 C23 H23A 108.3
C24 C23 H23B 108.3
N2 C23 H23A 108.3
N2 C23 H23B 108.3
N2 C23 C24 116.01(16)
C25 C24 C23 118.6(2)
C25 C24 C29 118.6(2)
C29 C24 C23 122.81(18)
C24 C25 H25 119.8
C24 C25 C26 120.5(3)
C26 C25 H25 119.8
C25 C26 H26 119.7
C27 C26 C25 120.5(3)
C27 C26 H26 119.7
C26 C27 H27 120.1
C26 C27 C28 119.8(2)
C28 C27 H27 120.1
C27 C28 H28 120.0
C27 C28 C29 120.1(3)
C29 C28 H28 120.0
C24 C29 C28 120.5(3)
C24 C29 H29 119.7
C28 C29 H29 119.7
C5 N1 C7 121.69(13)
C5 N1 C22 121.47(14)
C7 N1 C22 116.47(13)
C18 N2 C22 119.84(14)
C18 N2 C23 121.44(15)
C22 N2 C23 118.58(15)

loop_
_geom_bond_atom_site_label_1
_geom_bond_atom_site_label_2
_geom_bond_distance
C1 C2 1.512(3)
C1 C6 1.440(2)
C1 O1 1.233(2)
C2 H2A 0.9700
C2 H2B 0.9700
C2 C3 1.512(3)
C3 H3A 0.9700
C3 H3B 0.9700
C3 C4 1.517(3)
C4 H4A 0.9700
C4 H4B 0.9700
C4 C5 1.507(2)
C5 C6 1.370(2)
C5 N1 1.362(2)
C6 C20 1.509(2)
C7 C8 1.380(3)
C7 C12 1.383(2)
C7 N1 1.435(2)
C8 H8 0.9300
C8 C9 1.382(3)
C9 H9 0.9300
C9 C10 1.381(3)
C10 C11 1.386(3)
C10 C13 1.512(3)
C11 H11 0.9300
C11 C12 1.383(3)
C12 H12 0.9300
C13 H13A 0.9600
C13 H13B 0.9600
C13 H13C 0.9600
C14 H14 0.9300
C14 C15 1.381(3)
C14 C19 1.382(2)
C15 C16 1.371(3)
C15 Cl1 1.742(2)
C16 H16 0.9300
C16 C17 1.378(3)
C17 H17 0.9300
C17 C18 1.400(3)
C18 C19 1.410(2)
C18 N2 1.389(2)
C19 C20 1.519(2)
C20 H20 0.9800
C20 C21 1.523(2)
C21 H21A 0.9700
C21 H21B 0.9700
C21 C22 1.509(2)
C22 H22 0.9800
C22 N1 1.485(2)
C22 N2 1.449(2)
C23 H23A 0.9700
C23 H23B 0.9700
C23 C24 1.513(2)
C23 N2 1.449(2)
C24 C25 1.377(3)
C24 C29 1.378(3)
C25 H25 0.9300
C25 C26 1.378(4)
C26 H26 0.9300
C26 C27 1.361(6)
C27 H27 0.9300
C27 C28 1.364(5)
C28 H28 0.9300
C28 C29 1.385(3)
C29 H29 0.9300

loop_
_geom_torsion_atom_site_label_1
_geom_torsion_atom_site_label_2
_geom_torsion_atom_site_label_3
_geom_torsion_atom_site_label_4
_geom_torsion
C1 C2 C3 C4 -54.1(2)
C1 C6 C20 C19 -93.62(17)
C1 C6 C20 C21 146.83(15)
C2 C1 C6 C5 3.3(2)
C2 C1 C6 C20 -178.22(14)
C2 C3 C4 C5 54.0(2)
C3 C4 C5 C6 -26.5(2)
C3 C4 C5 N1 152.20(16)
C4 C5 C6 C1 -2.7(2)
C4 C5 C6 C20 178.87(15)
C4 C5 N1 C7 12.9(2)
C4 C5 N1 C22 -174.31(15)
C5 C6 C20 C19 84.89(18)
C5 C6 C20 C21 -34.67(19)
C6 C1 C2 C3 25.6(2)
C6 C5 N1 C7 -168.35(15)
C6 C5 N1 C22 4.4(2)
C6 C20 C21 C22 63.22(17)
C7 C8 C9 C10 -0.5(3)
C8 C7 C12 C11 0.4(3)
C8 C7 N1 C5 64.0(2)
C8 C7 N1 C22 -109.08(18)
C8 C9 C10 C11 0.4(3)
C8 C9 C10 C13 -179.62(19)
C9 C10 C11 C12 0.2(3)
C10 C11 C12 C7 -0.6(3)
C12 C7 C8 C9 0.1(3)
C12 C7 N1 C5 -117.61(18)
C12 C7 N1 C22 69.27(19)
C13 C10 C11 C12 -179.82(19)
C14 C15 C16 C17 2.7(3)
C14 C19 C20 C6 87.95(18)
C14 C19 C20 C21 -152.82(15)
C15 C14 C19 C18 -0.9(3)
C15 C14 C19 C20 178.54(16)
C15 C16 C17 C18 0.4(3)
C16 C17 C18 C19 -3.6(3)
C16 C17 C18 N2 177.61(17)
C17 C18 C19 C14 3.8(2)
C17 C18 C19 C20 -175.62(15)
C17 C18 N2 C22 -179.67(15)
C17 C18 N2 C23 -4.2(3)
C18 C19 C20 C6 -92.65(18)
C18 C19 C20 C21 26.58(19)
C19 C14 C15 C16 -2.4(3)
C19 C14 C15 Cl1 179.32(14)
C19 C18 N2 C22 1.6(2)
C19 C18 N2 C23 177.07(15)
C19 C20 C21 C22 -58.60(17)
C20 C21 C22 N1 -59.31(17)
C20 C21 C22 N2 64.85(17)
C21 C22 N1 C5 26.6(2)
C21 C22 N1 C7 -160.30(14)
C21 C22 N2 C18 -36.4(2)
C21 C22 N2 C23 147.95(15)
C23 C24 C25 C26 -177.9(3)
C23 C24 C29 C28 177.7(2)
C24 C23 N2 C18 80.9(2)
C24 C23 N2 C22 -103.56(19)
C24 C25 C26 C27 0.0(5)
C25 C24 C29 C28 -0.9(3)
C25 C26 C27 C28 -0.8(5)
C26 C27 C28 C29 0.6(5)
C27 C28 C29 C24 0.2(4)
C29 C24 C25 C26 0.8(4)
Cl1 C15 C16 C17 -179.12(15)
N1 C5 C6 C1 178.64(14)
N1 C5 C6 C20 0.2(2)
N1 C7 C8 C9 178.47(16)
N1 C7 C12 C11 -177.93(16)
N1 C22 N2 C18 85.89(18)
N1 C22 N2 C23 -89.74(18)
N2 C18 C19 C14 -177.39(15)
N2 C18 C19 C20 3.2(2)
N2 C22 N1 C5 -96.24(18)
N2 C22 N1 C7 76.89(18)
N2 C23 C24 C25 -175.0(2)
N2 C23 C24 C29 6.3(3)
O1 C1 C2 C3 -154.65(17)
O1 C1 C6 C5 -176.38(15)
O1 C1 C6 C20 2.1(2)
